data_2205004
loop_
_publ_author_name
'N\"ather, Christian'
'Greve, Jan'
'Je\&s, Inke'

_publ_section_title
;
 Poly[di-\m~4~-acetato-di-\m~2~-azido-copper(II)disodium(I)] at 150K
;
_journal_issue 2
_journal_name_full 'Acta Crystallographica Section E'
_journal_page_first m314
_journal_page_last m316
_journal_paper_doi 10.1107/S160053680500108X
_journal_volume 61
_journal_year 2005
_chemical_formula_iupac '[Cu Na2 (C2 H3 O2)2 (N3)2]'
_chemical_formula_moiety 'C4 H6 Cu N6 Na2 O4'
_chemical_formula_sum 'C4 H6 Cu N6 Na2 O4'
_chemical_formula_weight 311.67
_chemical_name_systematic
;
Poly[di-\m~4~-acetato-di-\m~2~-azido-copper(II)disodium(II)]
;
_space_group_IT_number 13
_symmetry_cell_setting monoclinic
_symmetry_space_group_name_Hall '-P 2yac'
_symmetry_space_group_name_H-M 'P 1 2/n 1'
_atom_sites_solution_hydrogens geom
_atom_sites_solution_primary direct
_atom_sites_solution_secondary difmap
_audit_creation_method SHELXL-97
_cell_angle_alpha 90.00
_cell_angle_beta 94.404(7)
_cell_angle_gamma 90.00
_cell_formula_units_Z 2
_cell_length_a 6.6691(4)
_cell_length_b 7.8721(7)
_cell_length_c 9.7547(6)
_cell_measurement_reflns_used 5742
_cell_measurement_temperature 150(2)
_cell_measurement_theta_max 28
_cell_measurement_theta_min 2.5
_cell_volume 510.61(6)
_computing_cell_refinement IPDS
_computing_data_collection 'IPDS (Stoe & Cie, 1998)'
_computing_data_reduction IPDS
_computing_molecular_graphics 'XP in SHELXTL (Bruker, 1998)'
_computing_publication_material 'CIFTAB in SHELXL97'
_computing_structure_refinement 'SHELXL-7 (Sheldrick, 1997)'
_computing_structure_solution 'SHELXS97 (Sheldrick, 1997)'
_diffrn_ambient_temperature 150(2)
_diffrn_measured_fraction_theta_full 0.958
_diffrn_measured_fraction_theta_max 0.958
_diffrn_measurement_device_type 'Stoe Imaging Plate Diffraction System'
_diffrn_measurement_method \f
_diffrn_radiation_monochromator graphite
_diffrn_radiation_source 'fine-focus sealed tube'
_diffrn_radiation_type MoK\a
_diffrn_radiation_wavelength 0.71073
_diffrn_reflns_av_R_equivalents 0.0460
_diffrn_reflns_av_sigmaI/netI 0.0314
_diffrn_reflns_limit_h_max 8
_diffrn_reflns_limit_h_min -8
_diffrn_reflns_limit_k_max 10
_diffrn_reflns_limit_k_min -10
_diffrn_reflns_limit_l_max 12
_diffrn_reflns_limit_l_min -12
_diffrn_reflns_number 4743
_diffrn_reflns_theta_full 28.07
_diffrn_reflns_theta_max 28.07
_diffrn_reflns_theta_min 2.59
_diffrn_standards_decay_% 0
_diffrn_standards_interval_time 0
_diffrn_standards_number 0
_exptl_absorpt_coefficient_mu 2.236
_exptl_absorpt_correction_type none
_exptl_crystal_colour blue
_exptl_crystal_density_diffrn 2.027
_exptl_crystal_density_method 'not measured'
_exptl_crystal_description block
_exptl_crystal_F_000 310
_exptl_crystal_size_max 0.08
_exptl_crystal_size_mid 0.05
_exptl_crystal_size_min 0.05
_refine_diff_density_max 0.542
_refine_diff_density_min -0.712
_refine_ls_extinction_coef 0.066(7)
_refine_ls_extinction_expression Fc^*^=kFc[1+0.001xFc^2^\l^3^/sin(2\q)]^-1/4^
_refine_ls_extinction_method SHELXL97
_refine_ls_goodness_of_fit_ref 1.089
_refine_ls_hydrogen_treatment constr
_refine_ls_matrix_type full
_refine_ls_number_parameters 80
_refine_ls_number_reflns 1200
_refine_ls_number_restraints 0
_refine_ls_restrained_S_all 1.089
_refine_ls_R_factor_all 0.0444
_refine_ls_R_factor_gt 0.0392
_refine_ls_shift/su_max 0.000
_refine_ls_shift/su_mean 0.000
_refine_ls_structure_factor_coef Fsqd
_refine_ls_weighting_details 'calc w = 1/[\s^2^(Fo^2^)+(0.0567P)^2^+1.0984P] where P = (Fo^2^+2Fc^2^)/3'
_refine_ls_weighting_scheme calc
_refine_ls_wR_factor_gt 0.1014
_refine_ls_wR_factor_ref 0.1046
_reflns_number_gt 1077
_reflns_number_total 1200
_reflns_threshold_expression I>2\s(I)
_cod_data_source_file bt6583.cif
_cod_data_source_block I
_cod_original_sg_symbol_H-M 'P 2/n'
_cod_database_code 2205004
_cod_database_fobs_code 2205004

loop_
_symmetry_equiv_pos_as_xyz
'x, y, z'
'-x+1/2, y, -z+1/2'
'-x, -y, -z'
'x-1/2, -y, z-1/2'

loop_
_atom_site_label
_atom_site_fract_x
_atom_site_fract_y
_atom_site_fract_z
_atom_site_U_iso_or_equiv
_atom_site_adp_type
_atom_site_calc_flag
_atom_site_refinement_flags
_atom_site_occupancy
_atom_site_type_symbol
Cu1 0.7500 0.61798(6) 0.7500 0.0136(2) Uani d S 1 Cu
O1 0.7209(3) 0.4447(3) 0.6016(2) 0.0151(4) Uani d . 1 O
O2 1.0480(3) 0.4057(3) 0.6565(2) 0.0168(5) Uani d . 1 O
C1 0.8890(4) 0.3661(3) 0.5886(3) 0.0137(6) Uani d . 1 C
C2 0.8828(5) 0.2222(4) 0.4878(4) 0.0212(6) Uani d . 1 C
H2A 1.0202 0.1862 0.4735 0.032 Uiso calc R 1 H
H2B 0.8154 0.2596 0.4002 0.032 Uiso calc R 1 H
H2C 0.8085 0.1268 0.5239 0.032 Uiso calc R 1 H
N1 0.6184(4) 0.7805(3) 0.6223(3) 0.0201(6) Uani d . 1 N
N2 0.5594(4) 0.9177(3) 0.6554(3) 0.0181(5) Uani d . 1 N
N3 0.4984(5) 1.0497(4) 0.6812(3) 0.0268(6) Uani d . 1 N
Na1 0.38410(17) 0.34543(16) 0.60652(13) 0.0175(3) Uani d . 1 Na

loop_
_atom_site_aniso_label
_atom_site_aniso_U_11
_atom_site_aniso_U_22
_atom_site_aniso_U_33
_atom_site_aniso_U_12
_atom_site_aniso_U_13
_atom_site_aniso_U_23
Cu1 0.0154(3) 0.0130(3) 0.0119(3) 0.000 -0.00153(17) 0.000
O1 0.0128(9) 0.0175(10) 0.0150(10) 0.0009(7) 0.0004(7) -0.0029(8)
O2 0.0132(9) 0.0226(11) 0.0146(11) -0.0005(8) 0.0000(8) 0.0016(8)
C1 0.0157(13) 0.0123(12) 0.0133(15) -0.0013(9) 0.0022(10) 0.0023(9)
C2 0.0188(14) 0.0195(14) 0.0261(17) 0.0005(11) 0.0058(12) -0.0070(12)
N1 0.0272(13) 0.0173(12) 0.0147(14) 0.0063(10) -0.0053(10) 0.0000(9)
N2 0.0211(12) 0.0184(12) 0.0146(13) 0.0024(10) -0.0001(10) 0.0022(9)
N3 0.0347(15) 0.0211(13) 0.0243(16) 0.0081(12) -0.0003(12) -0.0006(11)
Na1 0.0138(6) 0.0237(6) 0.0148(7) 0.0000(4) 0.0006(4) -0.0026(5)

loop_
_atom_type_symbol
_atom_type_description
_atom_type_scat_dispersion_real
_atom_type_scat_dispersion_imag
_atom_type_scat_source
C C 0.0033 0.0016 'International Tables Vol C Tables 4.2.6.8 and 6.1.1.4'
H H 0.0000 0.0000 'International Tables Vol C Tables 4.2.6.8 and 6.1.1.4'
N N 0.0061 0.0033 'International Tables Vol C Tables 4.2.6.8 and 6.1.1.4'
O O 0.0106 0.0060 'International Tables Vol C Tables 4.2.6.8 and 6.1.1.4'
Cu Cu 0.3201 1.2651 'International Tables Vol C Tables 4.2.6.8 and 6.1.1.4'
Na Na 0.0362 0.0249 'International Tables Vol C Tables 4.2.6.8 and 6.1.1.4'

loop_
_geom_angle_atom_site_label_1
_geom_angle_atom_site_label_2
_geom_angle_atom_site_label_3
_geom_angle_site_symmetry_1
_geom_angle_site_symmetry_3
_geom_angle
_geom_angle_publ_flag
N1 Cu1 N1 2_656 . 97.86(16) y
N1 Cu1 O1 2_656 . 158.59(10) y
N1 Cu1 O1 . . 88.33(10) y
N1 Cu1 O1 2_656 2_656 88.33(10) y
N1 Cu1 O1 . 2_656 158.59(10) y
O1 Cu1 O1 . 2_656 93.32(13) y
N1 Cu1 Na1 2_656 . 159.17(9) n
N1 Cu1 Na1 . . 83.08(9) n
O1 Cu1 Na1 . . 41.76(6) n
O1 Cu1 Na1 2_656 . 84.00(7) n
N1 Cu1 Na1 2_656 2_656 83.08(8) n
N1 Cu1 Na1 . 2_656 159.17(9) n
O1 Cu1 Na1 . 2_656 84.00(7) n
O1 Cu1 Na1 2_656 2_656 41.76(6) n
Na1 Cu1 Na1 . 2_656 103.43(4) n
N1 Cu1 Na1 2_656 3_666 130.05(8) n
N1 Cu1 Na1 . 3_666 41.36(8) n
O1 Cu1 Na1 . 3_666 48.42(7) n
O1 Cu1 Na1 2_656 3_666 140.85(7) n
Na1 Cu1 Na1 . 3_666 62.34(4) n
Na1 Cu1 Na1 2_656 3_666 124.42(3) n
N1 Cu1 Na1 2_656 4_666 41.36(8) n
N1 Cu1 Na1 . 4_666 130.05(8) n
O1 Cu1 Na1 . 4_666 140.85(7) n
O1 Cu1 Na1 2_656 4_666 48.42(7) n
Na1 Cu1 Na1 . 4_666 124.42(3) n
Na1 Cu1 Na1 2_656 4_666 62.34(4) n
Na1 Cu1 Na1 3_666 4_666 170.65(4) n
C1 O1 Cu1 . . 111.23(18) y
C1 O1 Na1 . . 132.08(18) y
Cu1 O1 Na1 . . 104.47(9) y
C1 O1 Na1 . 3_666 113.56(18) y
Cu1 O1 Na1 . 3_666 97.71(9) y
Na1 O1 Na1 . 3_666 91.47(8) n
C1 O2 Na1 . 2_656 124.02(19) y
C1 O2 Na1 . 1_655 128.2(2) y
Na1 O2 Na1 2_656 1_655 92.73(9) n
O2 C1 O1 . . 122.4(3) n
O2 C1 C2 . . 121.2(3) n
O1 C1 C2 . . 116.4(3) n
C1 C2 H2A . . 109.5 n
C1 C2 H2B . . 109.5 n
H2A C2 H2B . . 109.5 n
C1 C2 H2C . . 109.5 n
H2A C2 H2C . . 109.5 n
H2B C2 H2C . . 109.5 n
N2 N1 Cu1 . . 124.0(2) y
N2 N1 Na1 . 3_666 129.1(2) y
Cu1 N1 Na1 . 3_666 106.83(12) n
N3 N2 N1 . . 176.9(3) n
N2 N3 Na1 . 1_565 150.3(3) y
O2 Na1 O2 2_656 1_455 82.67(9) y
O2 Na1 O1 2_656 . 81.04(8) y
O2 Na1 O1 1_455 . 147.54(9) y
O2 Na1 N1 2_656 3_666 163.92(10) y
O2 Na1 N1 1_455 3_666 109.15(10) y
O1 Na1 N1 . 3_666 93.15(10) y
O2 Na1 N3 2_656 1_545 82.70(10) y
O2 Na1 N3 1_455 1_545 113.03(10) y
O1 Na1 N3 . 1_545 92.50(10) y
N1 Na1 N3 3_666 1_545 82.58(10) y
O2 Na1 O1 2_656 3_666 129.60(9) y
O2 Na1 O1 1_455 3_666 80.56(8) y
O1 Na1 O1 . 3_666 88.53(8) y
N1 Na1 O1 3_666 3_666 64.72(8) y
N3 Na1 O1 1_545 3_666 147.29(10) y
O2 Na1 Na1 2_656 2_556 43.73(6) n
O2 Na1 Na1 1_455 2_556 43.54(6) n
O1 Na1 Na1 . 2_556 124.55(8) n
N1 Na1 Na1 3_666 2_556 141.03(9) n
N3 Na1 Na1 1_545 2_556 85.98(8) n
O1 Na1 Na1 3_666 2_556 119.81(6) n
O2 Na1 Cu1 2_656 . 53.54(6) n
O2 Na1 Cu1 1_455 . 116.07(7) n
O1 Na1 Cu1 . . 33.77(5) n
N1 Na1 Cu1 3_666 . 125.19(8) n
N3 Na1 Cu1 1_545 . 105.39(8) n
O1 Na1 Cu1 3_666 . 93.40(6) n
Na1 Na1 Cu1 2_556 . 93.75(4) n
O2 Na1 Cu1 2_656 3_666 163.41(7) n
O2 Na1 Cu1 1_455 3_666 90.81(6) n
O1 Na1 Cu1 . 3_666 96.95(7) n
N1 Na1 Cu1 3_666 3_666 31.81(6) n
N3 Na1 Cu1 1_545 3_666 113.87(8) n
O1 Na1 Cu1 3_666 3_666 33.86(5) n
Na1 Na1 Cu1 2_556 3_666 133.89(5) n
Cu1 Na1 Cu1 . 3_666 117.66(4) n
O2 Na1 Na1 2_656 3_666 111.54(8) n
O2 Na1 Na1 1_455 3_666 115.72(8) n
O1 Na1 Na1 . 3_666 47.43(6) n
N1 Na1 Na1 3_666 3_666 73.84(8) n
N3 Na1 Na1 1_545 3_666 130.43(9) n
O1 Na1 Na1 3_666 3_666 41.09(5) n
Na1 Na1 Na1 2_556 3_666 137.66(4) n
Cu1 Na1 Na1 . 3_666 59.81(3) n
Cu1 Na1 Na1 3_666 3_666 57.85(3) n

loop_
_geom_bond_atom_site_label_1
_geom_bond_atom_site_label_2
_geom_bond_site_symmetry_2
_geom_bond_distance
_geom_bond_publ_flag
Cu1 N1 2_656 1.947(3) y
Cu1 N1 . 1.947(3) y
Cu1 O1 . 1.988(2) y
Cu1 O1 2_656 1.988(2) y
Cu1 Na1 . 3.4630(13) n
Cu1 Na1 2_656 3.4630(13) n
Cu1 Na1 3_666 3.5355(13) n
Cu1 Na1 4_666 3.5355(13) n
O1 C1 . 1.295(3) n
O1 Na1 . 2.382(2) y
O1 Na1 3_666 2.669(3) y
O2 C1 . 1.246(4) n
O2 Na1 2_656 2.369(3) y
O2 Na1 1_655 2.378(2) y
C1 C2 . 1.498(4) n
C2 H2A . 0.9800 n
C2 H2B . 0.9800 n
C2 H2C . 0.9800 n
N1 N2 . 1.203(4) n
N1 Na1 3_666 2.441(3) y
N2 N3 . 1.151(4) n
N3 Na1 1_565 2.539(3) y
Na1 O2 2_656 2.369(3) y
Na1 O2 1_455 2.378(2) y
Na1 N1 3_666 2.441(3) y
Na1 N3 1_545 2.539(3) y
Na1 O1 3_666 2.669(3) y
Na1 Na1 2_556 3.436(2) n
Na1 Cu1 3_666 3.5355(13) n
Na1 Na1 3_666 3.623(3) n
